data_4126557
loop_
_publ_author_name
'Perera, Tharushi A.'
'Reinheimer, Eric W.'
'Hudnall, Todd W.'

_publ_section_title
;
 Photochemically Switching Diamidocarbene Spin States Leads to Reversible
 B\"uchner Ring Expansions.
;
_journal_name_full 'Journal of the American Chemical Society'
_journal_paper_doi 10.1021/jacs.7b09264
_journal_year 2017
_chemical_formula_moiety 'C30 H34 N2 O2'
_chemical_formula_sum 'C30 H34 N2 O2'
_chemical_formula_weight 454.59
_chemical_name_common DAC-Benzene
_space_group_crystal_system monoclinic
_space_group_IT_number 14
_space_group_name_Hall '-P 2yn'
_space_group_name_H-M_alt 'P 1 21/n 1'
_symmetry_space_group_name_Hall '-P 2yn'
_symmetry_space_group_name_H-M 'P 1 21/n 1'
_atom_sites_solution_hydrogens geom
_atom_sites_solution_primary dual
_audit_creation_date 2017-08-04
_audit_creation_method
;
Olex2 1.2-ac3
(compiled 2016.03.30 svn.r3266 for Rigaku Oxford Diffraction, GUI svn.r5168)
;
_cell_angle_alpha 90
_cell_angle_beta 94.461(2)
_cell_angle_gamma 90
_cell_formula_units_Z 4
_cell_length_a 8.5160(2)
_cell_length_b 20.1012(5)
_cell_length_c 14.0241(4)
_cell_measurement_reflns_used 17355
_cell_measurement_temperature 100(2)
_cell_measurement_theta_max 77.1590
_cell_measurement_theta_min 3.7540
_cell_volume 2393.40(11)
_computing_cell_refinement 'CrysAlisPro 1.171.39.30d (Rigaku OD, 2017)'
_computing_data_collection 'CrysAlisPro 1.171.39.30d (Rigaku OD, 2017)'
_computing_data_reduction 'CrysAlisPro 1.171.39.30d (Rigaku OD, 2017)'
_computing_molecular_graphics 'Olex2 (Dolomanov et al., 2009)'
_computing_publication_material 'Olex2 (Dolomanov et al., 2009)'
_computing_structure_refinement 'ShelXL (Sheldrick, 2015)'
_computing_structure_solution 'ShelXT (Sheldrick, 2015)'
_diffrn_ambient_temperature 100(2)
_diffrn_detector 'CCD plate'
_diffrn_detector_type HyPix
_diffrn_measured_fraction_theta_full 0.999
_diffrn_measured_fraction_theta_max 0.999
_diffrn_measurement_details
;
List of Runs (angles in degrees, time in seconds):

  # Type    Start    End  Width  t~exp~   \w     \q     \k     \f   Frames
--------------------------------------------------------------------------
  1  \w    -57.00   3.00   0.50    9.84    --  -49.30  19.00   0.00  120
  2  \w    -60.00  21.00   0.50    9.84    --  -49.30  57.00-150.00  162
  3  \w    -64.00 -32.00   0.50    9.84    --  -49.30 125.00-180.00   64
  4  \w   -120.00 -81.00   0.50    9.84    --  -49.30 -37.00-120.00   78
  5  \w   -107.00 -70.00   0.50    9.84    --  -49.30-125.00 -60.00   74
  6  \w    -95.00 -70.00   0.50    9.84    --  -49.30-125.00 -30.00   50
  7  \w     32.00 108.00   0.50   31.81    --  105.75 -19.00 -90.00  152
  8  \w    108.00 134.00   0.50   31.81    --  105.75  37.00-120.00   52
  9  \w     39.00 111.00   0.50   31.81    --  105.75 -37.00-150.00  144
 10  \w     71.00 110.00   0.50   31.81    --  105.75 -99.00-150.00   78
 11  \w     34.00 100.00   0.50   31.81    --  105.75 -99.00-120.00  132
 12  \w     33.00 113.00   0.50   31.81    --  105.75 -19.00-180.00  160
 13  \w    146.00 172.00   0.50   31.81    --  105.75 125.00  90.00   52
 14  \w    100.00 126.00   0.50   31.81    --  105.75 125.00  90.00   52
 15  \w     39.00 102.00   0.50   31.81    --  105.75 -37.00 120.00  126
 16  \w     69.00 101.00   0.50   31.81    --  105.75 -99.00 150.00   64
 17  \w     53.00 101.00   0.50   32.00    --  105.75 -57.00 -60.00   96
 18  \w   -121.00 -28.00   0.50   10.00    --  -49.17 -77.00 120.00  186
 19  \w   -121.00 -28.00   0.50   10.00    --  -49.17 -77.00   0.00  186
 20  \w   -121.00 -28.00   0.50   10.00    --  -49.17 -77.00-120.00  186
 21  \w   -120.00 -36.00   0.50   10.00    --  -49.17 -57.00  30.00  168
 22  \w     31.00  95.00   0.50   10.00    --   49.17-125.00 120.00  128
 23  \w     35.00  62.00   0.50   32.00    --  105.75 -57.00  30.00   54
 24  \w     98.00 148.00   0.50   32.00    --  105.75  19.00 -60.00  100
;
_diffrn_measurement_device 'four-circle diffractometer'
_diffrn_measurement_device_type 'XtaLAB Synergy, Dualflex, HyPix'
_diffrn_measurement_method '\w scans'
_diffrn_orient_matrix_type 'CrysAlisPro convention (1999,Acta A55,543-557)'
_diffrn_orient_matrix_UB_11 0.1317518000
_diffrn_orient_matrix_UB_12 -0.0026734000
_diffrn_orient_matrix_UB_13 0.0816008000
_diffrn_orient_matrix_UB_21 0.1243397000
_diffrn_orient_matrix_UB_22 -0.0022115000
_diffrn_orient_matrix_UB_23 -0.0740647000
_diffrn_orient_matrix_UB_31 0.0084386000
_diffrn_orient_matrix_UB_32 0.0765869000
_diffrn_orient_matrix_UB_33 0.0007942000
_diffrn_radiation_monochromator mirror
_diffrn_radiation_probe x-ray
_diffrn_radiation_type CuK\a
_diffrn_radiation_wavelength 1.54184
_diffrn_reflns_av_R_equivalents 0.0368
_diffrn_reflns_av_unetI/netI 0.0231
_diffrn_reflns_Laue_measured_fraction_full 0.999
_diffrn_reflns_Laue_measured_fraction_max 0.999
_diffrn_reflns_limit_h_max 10
_diffrn_reflns_limit_h_min -10
_diffrn_reflns_limit_k_max 23
_diffrn_reflns_limit_k_min -19
_diffrn_reflns_limit_l_max 16
_diffrn_reflns_limit_l_min -16
_diffrn_reflns_number 21277
_diffrn_reflns_point_group_measured_fraction_full 0.999
_diffrn_reflns_point_group_measured_fraction_max 0.999
_diffrn_reflns_theta_full 66.585
_diffrn_reflns_theta_max 66.585
_diffrn_reflns_theta_min 5.657
_diffrn_source 'micro-focus sealed X-ray tube'
_diffrn_source_type 'PhotonJet (Cu) X-ray Source'
_exptl_absorpt_coefficient_mu 0.614
_exptl_absorpt_correction_T_max 1.00000
_exptl_absorpt_correction_T_min 0.71036
_exptl_absorpt_correction_type multi-scan
_exptl_absorpt_process_details
;
CrysAlisPro 1.171.39.30d (Rigaku Oxford Diffraction, 2017)
Empirical absorption correction using spherical harmonics,
 implemented in SCALE3 ABSPACK scaling algorithm.
;
_exptl_crystal_colour colorless
_exptl_crystal_density_diffrn 1.262
_exptl_crystal_description block
_exptl_crystal_F_000 976
_exptl_crystal_size_max 0.144
_exptl_crystal_size_mid 0.128
_exptl_crystal_size_min 0.051
_refine_diff_density_max 0.361
_refine_diff_density_min -0.443
_refine_diff_density_rms 0.060
_refine_ls_extinction_coef 0.00098(15)
_refine_ls_extinction_expression Fc^*^=kFc[1+0.001xFc^2^\l^3^/sin(2\q)]^-1/4^
_refine_ls_extinction_method 'SHELXL-2014/7 (Sheldrick 2014'
_refine_ls_goodness_of_fit_ref 1.061
_refine_ls_hydrogen_treatment constr
_refine_ls_matrix_type full
_refine_ls_number_parameters 316
_refine_ls_number_reflns 4214
_refine_ls_number_restraints 0
_refine_ls_restrained_S_all 1.061
_refine_ls_R_factor_all 0.0547
_refine_ls_R_factor_gt 0.0488
_refine_ls_shift/su_max 0.001
_refine_ls_shift/su_mean 0.000
_refine_ls_structure_factor_coef Fsqd
_refine_ls_weighting_details 'w=1/[\s^2^(Fo^2^)+(0.0418P)^2^+3.6965P] where P=(Fo^2^+2Fc^2^)/3'
_refine_ls_weighting_scheme calc
_refine_ls_wR_factor_gt 0.1243
_refine_ls_wR_factor_ref 0.1335
_reflns_Friedel_coverage 0.000
_reflns_number_gt 3812
_reflns_number_total 4214
_reflns_threshold_expression 'I > 2\s(I)'
_cod_data_source_file ja7b09264_si_002.cif
_cod_data_source_block 2a
_cod_original_cell_volume 2393.40(10)
_cod_database_code 4126557
_chemical_oxdiff_formula 'C120 H136 N8 O8 '
_shelx_space_group_comment
;
The symmetry employed for this shelxl refinement is uniquely defined
by the following loop, which should always be used as a source of
symmetry information in preference to the above space-group names.
They are only intended as comments.
;
_exptl_absorpt_special_details none
_diffrn_oxdiff_ac3_digest_frames
;
01330b725b9561fc4cebbf1d9bc0c9a289000251e00
;
_reflns_odcompleteness_completeness 99.93
_reflns_odcompleteness_iscentric 1
_reflns_odcompleteness_theta 66.97
_olex2_refinement_description
;
1. Fixed Uiso
 At 1.2 times of:
  All C(H) groups
 At 1.5 times of:
  All C(H,H,H) groups
2.a Aromatic/amide H refined with riding coordinates:
 C30(H30), C26(H26), C7(H7), C18(H18), C9(H9), C25(H25), C29(H29), C28(H28),
 C27(H27), C20(H20)
2.b Idealised Me refined as rotating group:
 C22(H22A,H22B,H22C), C13(H13A,H13B,H13C), C14(H14A,H14B,H14C), C11(H11A,H11B,
 H11C), C15(H15A,H15B,H15C), C23(H23A,H23B,H23C), C24(H24A,H24B,H24C), C12(H12A,
 H12B,H12C)
;
_shelx_shelxl_version_number 2014/7
_olex2_submission_special_instructions 'No special instructions were received'
_oxdiff_exptl_absorpt_empirical_details
;
Empirical correction (ABSPACK) includes:
- Absorption correction using spherical harmonics
- Frame scaling
;
_oxdiff_exptl_absorpt_empirical_full_max 2.522
_oxdiff_exptl_absorpt_empirical_full_min 0.701

loop_
_space_group_symop_operation_xyz
'x, y, z'
'-x+1/2, y+1/2, -z+1/2'
'-x, -y, -z'
'x-1/2, -y-1/2, z-1/2'

loop_
_atom_site_label
_atom_site_type_symbol
_atom_site_fract_x
_atom_site_fract_y
_atom_site_fract_z
_atom_site_U_iso_or_equiv
_atom_site_adp_type
_atom_site_occupancy
_atom_site_site_symmetry_order
_atom_site_calc_flag
_atom_site_refinement_flags_posn
O1 O 0.48284(18) 0.25856(7) 0.56805(10) 0.0238(4) Uani 1 1 d .
O2 O 0.62729(19) 0.48046(7) 0.61743(11) 0.0272(4) Uani 1 1 d .
N1 N 0.52870(19) 0.29728(8) 0.71880(11) 0.0160(4) Uani 1 1 d .
N2 N 0.6148(2) 0.41136(8) 0.74328(12) 0.0176(4) Uani 1 1 d .
C1 C 0.5037(2) 0.30617(10) 0.62189(14) 0.0175(4) Uani 1 1 d .
C16 C 0.7242(2) 0.45582(10) 0.79694(14) 0.0180(4) Uani 1 1 d .
C3 C 0.5835(2) 0.42755(10) 0.64880(14) 0.0179(4) Uani 1 1 d .
C5 C 0.5044(2) 0.23045(10) 0.75453(14) 0.0173(4) Uani 1 1 d .
C6 C 0.3516(2) 0.20645(10) 0.76146(14) 0.0191(4) Uani 1 1 d .
C10 C 0.6355(2) 0.19017(10) 0.77898(14) 0.0196(4) Uani 1 1 d .
C30 C 0.6544(2) 0.33302(10) 0.87486(15) 0.0190(4) Uani 1 1 d .
H30 H 0.7582 0.3469 0.8724 0.023 Uiso 1 1 calc R
C2 C 0.5003(2) 0.37671(10) 0.58276(14) 0.0183(4) Uani 1 1 d .
C26 C 0.2971(2) 0.34826(11) 0.88789(15) 0.0217(5) Uani 1 1 d .
H26 H 0.1981 0.3674 0.8907 0.026 Uiso 1 1 calc R
C4 C 0.5439(2) 0.35312(10) 0.79044(14) 0.0170(4) Uani 1 1 d .
C21 C 0.6722(3) 0.50905(10) 0.85006(15) 0.0215(5) Uani 1 1 d .
C7 C 0.3344(3) 0.14486(10) 0.80469(14) 0.0209(5) Uani 1 1 d .
H7 H 0.2334 0.1286 0.8109 0.025 Uiso 1 1 calc R
C18 C 0.9930(2) 0.48956(10) 0.83328(15) 0.0217(5) Uani 1 1 d .
H18 H 1.0999 0.4829 0.8276 0.026 Uiso 1 1 calc R
C9 C 0.6121(3) 0.12912(10) 0.82147(15) 0.0216(5) Uani 1 1 d .
H9 H 0.6988 0.1023 0.8388 0.026 Uiso 1 1 calc R
C25 C 0.3831(2) 0.37347(10) 0.81984(15) 0.0197(4) Uani 1 1 d .
H25 H 0.3366 0.4089 0.7855 0.024 Uiso 1 1 calc R
C19 C 0.9461(3) 0.54188(10) 0.88841(15) 0.0218(5) Uani 1 1 d .
C29 C 0.6249(3) 0.29804(10) 0.95303(15) 0.0210(5) Uani 1 1 d .
H29 H 0.7137 0.2876 0.9931 0.025 Uiso 1 1 calc R
C17 C 0.8847(2) 0.44642(10) 0.78590(15) 0.0200(4) Uani 1 1 d .
C8 C 0.4624(3) 0.10690(10) 0.83880(15) 0.0226(5) Uani 1 1 d .
C28 C 0.4791(3) 0.27402(11) 0.98523(15) 0.0233(5) Uani 1 1 d .
H28 H 0.4856 0.2397 1.0298 0.028 Uiso 1 1 calc R
C22 C 0.9403(3) 0.39275(10) 0.72172(16) 0.0228(5) Uani 1 1 d .
H22A H 0.9024 0.3504 0.7416 0.034 Uiso 1 1 calc GR
H22B H 1.0534 0.3923 0.7257 0.034 Uiso 1 1 calc GR
H22C H 0.9007 0.4013 0.6569 0.034 Uiso 1 1 calc GR
C27 C 0.3337(3) 0.29663(11) 0.95674(15) 0.0238(5) Uani 1 1 d .
H27 H 0.2494 0.2769 0.9843 0.029 Uiso 1 1 calc R
C13 C 0.7997(3) 0.20983(11) 0.75790(17) 0.0250(5) Uani 1 1 d .
H13A H 0.7953 0.2361 0.7006 0.038 Uiso 1 1 calc GR
H13B H 0.8612 0.1706 0.7493 0.038 Uiso 1 1 calc GR
H13C H 0.8473 0.2353 0.8103 0.038 Uiso 1 1 calc GR
C14 C 0.3261(2) 0.39731(11) 0.56065(16) 0.0233(5) Uani 1 1 d .
H14A H 0.2741 0.3653 0.5183 0.035 Uiso 1 1 calc GR
H14B H 0.3216 0.4403 0.5309 0.035 Uiso 1 1 calc GR
H14C H 0.2746 0.3990 0.6191 0.035 Uiso 1 1 calc GR
C20 C 0.7853(3) 0.55068(10) 0.89566(15) 0.0234(5) Uani 1 1 d .
H20 H 0.7521 0.5857 0.9324 0.028 Uiso 1 1 calc R
C11 C 0.2049(2) 0.24131(11) 0.72099(16) 0.0224(5) Uani 1 1 d .
H11A H 0.1406 0.2525 0.7719 0.034 Uiso 1 1 calc GR
H11B H 0.1471 0.2125 0.6764 0.034 Uiso 1 1 calc GR
H11C H 0.2334 0.2812 0.6888 0.034 Uiso 1 1 calc GR
C15 C 0.5798(3) 0.37671(11) 0.48807(15) 0.0246(5) Uani 1 1 d .
H15A H 0.6887 0.3647 0.5000 0.037 Uiso 1 1 calc GR
H15B H 0.5723 0.4203 0.4601 0.037 Uiso 1 1 calc GR
H15C H 0.5281 0.3451 0.4449 0.037 Uiso 1 1 calc GR
C23 C 1.0649(3) 0.58895(11) 0.93626(16) 0.0269(5) Uani 1 1 d .
H23A H 1.0842 0.5771 1.0024 0.040 Uiso 1 1 calc GR
H23B H 1.0249 0.6336 0.9314 0.040 Uiso 1 1 calc GR
H23C H 1.1615 0.5862 0.9054 0.040 Uiso 1 1 calc GR
C24 C 0.5002(3) 0.52487(12) 0.85644(18) 0.0291(5) Uani 1 1 d .
H24A H 0.4465 0.5231 0.7937 0.044 Uiso 1 1 calc GR
H24B H 0.4900 0.5686 0.8826 0.044 Uiso 1 1 calc GR
H24C H 0.4546 0.4929 0.8970 0.044 Uiso 1 1 calc GR
C12 C 0.4403(3) 0.04278(11) 0.89142(17) 0.0323(6) Uani 1 1 d .
H12A H 0.4151 0.0524 0.9555 0.049 Uiso 1 1 calc GR
H12B H 0.5358 0.0172 0.8932 0.049 Uiso 1 1 calc GR
H12C H 0.3560 0.0178 0.8591 0.049 Uiso 1 1 calc GR

loop_
_atom_site_aniso_label
_atom_site_aniso_U_11
_atom_site_aniso_U_22
_atom_site_aniso_U_33
_atom_site_aniso_U_23
_atom_site_aniso_U_13
_atom_site_aniso_U_12
O1 0.0309(8) 0.0187(8) 0.0218(8) -0.0018(6) 0.0016(6) -0.0025(6)
O2 0.0357(9) 0.0203(8) 0.0246(8) 0.0064(6) -0.0036(7) -0.0076(7)
N1 0.0192(9) 0.0148(8) 0.0141(8) -0.0012(7) 0.0008(6) -0.0008(7)
N2 0.0190(9) 0.0143(8) 0.0193(9) 0.0008(7) 0.0009(7) -0.0019(7)
C1 0.0151(10) 0.0176(10) 0.0198(10) -0.0002(8) 0.0022(8) -0.0014(8)
C16 0.0208(10) 0.0157(10) 0.0172(10) 0.0015(8) -0.0011(8) -0.0008(8)
C3 0.0176(10) 0.0164(10) 0.0195(10) 0.0009(8) -0.0001(8) 0.0012(8)
C5 0.0212(10) 0.0141(10) 0.0169(10) -0.0002(8) 0.0025(8) -0.0020(8)
C6 0.0220(11) 0.0186(10) 0.0167(10) -0.0038(8) 0.0023(8) -0.0015(8)
C10 0.0228(11) 0.0188(10) 0.0167(10) -0.0024(8) -0.0005(8) 0.0009(8)
C30 0.0173(10) 0.0161(10) 0.0231(11) -0.0005(8) -0.0010(8) -0.0015(8)
C2 0.0195(10) 0.0189(10) 0.0161(10) 0.0003(8) -0.0013(8) -0.0004(8)
C26 0.0196(10) 0.0226(11) 0.0231(11) -0.0040(9) 0.0023(8) 0.0002(8)
C4 0.0204(10) 0.0142(10) 0.0166(10) 0.0004(8) 0.0020(8) -0.0010(8)
C21 0.0261(11) 0.0174(10) 0.0212(11) 0.0013(8) 0.0022(9) 0.0005(9)
C7 0.0242(11) 0.0202(11) 0.0188(10) -0.0032(8) 0.0058(8) -0.0046(8)
C18 0.0179(10) 0.0210(11) 0.0255(11) 0.0051(9) -0.0018(8) -0.0015(8)
C9 0.0268(11) 0.0180(10) 0.0198(10) -0.0010(8) -0.0001(8) 0.0050(9)
C25 0.0203(11) 0.0178(10) 0.0206(10) -0.0022(8) -0.0012(8) 0.0009(8)
C19 0.0276(12) 0.0178(10) 0.0193(10) 0.0015(8) -0.0026(9) -0.0044(9)
C29 0.0225(11) 0.0190(10) 0.0205(11) -0.0014(8) -0.0043(8) 0.0003(8)
C17 0.0227(11) 0.0161(10) 0.0209(10) 0.0043(8) 0.0007(8) -0.0011(8)
C8 0.0334(12) 0.0175(11) 0.0173(10) -0.0002(8) 0.0051(9) -0.0001(9)
C28 0.0306(12) 0.0226(11) 0.0165(10) 0.0015(9) 0.0003(9) -0.0033(9)
C22 0.0212(11) 0.0193(11) 0.0284(12) -0.0014(9) 0.0045(9) -0.0010(8)
C27 0.0284(12) 0.0235(11) 0.0201(11) -0.0017(9) 0.0060(9) -0.0067(9)
C13 0.0212(11) 0.0211(11) 0.0329(12) 0.0003(9) 0.0024(9) 0.0029(9)
C14 0.0217(11) 0.0230(11) 0.0245(11) 0.0014(9) -0.0017(9) 0.0016(9)
C20 0.0323(12) 0.0163(10) 0.0218(11) -0.0019(8) 0.0040(9) -0.0002(9)
C11 0.0203(11) 0.0228(11) 0.0239(11) -0.0017(9) 0.0006(8) -0.0032(9)
C15 0.0284(12) 0.0234(11) 0.0223(11) 0.0024(9) 0.0039(9) -0.0009(9)
C23 0.0301(12) 0.0234(12) 0.0262(12) -0.0008(9) -0.0032(9) -0.0056(9)
C24 0.0285(12) 0.0223(11) 0.0368(13) -0.0077(10) 0.0052(10) 0.0023(9)
C12 0.0479(15) 0.0202(12) 0.0305(13) 0.0068(10) 0.0132(11) 0.0032(10)

loop_
_atom_type_symbol
_atom_type_description
_atom_type_scat_dispersion_real
_atom_type_scat_dispersion_imag
_atom_type_scat_source
C C 0.0181 0.0091 'International Tables Vol C Tables 4.2.6.8 and 6.1.1.4'
H H 0.0000 0.0000 'International Tables Vol C Tables 4.2.6.8 and 6.1.1.4'
N N 0.0311 0.0180 'International Tables Vol C Tables 4.2.6.8 and 6.1.1.4'
O O 0.0492 0.0322 'International Tables Vol C Tables 4.2.6.8 and 6.1.1.4'

loop_
_geom_angle_atom_site_label_1
_geom_angle_atom_site_label_2
_geom_angle_atom_site_label_3
_geom_angle
C1 N1 C5 116.54(16)
C1 N1 C4 124.28(16)
C5 N1 C4 117.77(15)
C16 N2 C4 121.05(16)
C3 N2 C16 114.96(16)
C3 N2 C4 123.99(17)
O1 C1 N1 120.92(18)
O1 C1 C2 120.61(18)
N1 C1 C2 118.47(17)
C21 C16 N2 121.93(18)
C21 C16 C17 121.04(19)
C17 C16 N2 116.78(18)
O2 C3 N2 120.92(19)
O2 C3 C2 120.54(18)
N2 C3 C2 118.47(17)
C6 C5 N1 120.03(18)
C6 C5 C10 120.81(19)
C10 C5 N1 119.13(18)
C5 C6 C11 124.27(19)
C7 C6 C5 117.85(19)
C7 C6 C11 117.81(19)
C5 C10 C13 122.38(19)
C9 C10 C5 118.66(19)
C9 C10 C13 118.93(19)
C4 C30 H30 115.3
C29 C30 H30 115.3
C29 C30 C4 129.50(19)
C1 C2 C14 108.25(17)
C1 C2 C15 108.33(17)
C3 C2 C1 114.38(17)
C3 C2 C14 109.70(17)
C3 C2 C15 108.12(17)
C15 C2 C14 107.87(17)
C25 C26 H26 114.8
C25 C26 C27 130.4(2)
C27 C26 H26 114.8
N1 C4 C30 109.86(16)
N1 C4 C25 110.50(16)
N2 C4 N1 107.77(15)
N2 C4 C30 107.94(16)
N2 C4 C25 108.27(16)
C30 C4 C25 112.34(17)
C16 C21 C24 122.92(19)
C20 C21 C16 118.0(2)
C20 C21 C24 119.07(19)
C6 C7 H7 118.9
C8 C7 C6 122.3(2)
C8 C7 H7 118.9
C19 C18 H18 119.0
C19 C18 C17 122.0(2)
C17 C18 H18 119.0
C10 C9 H9 119.2
C10 C9 C8 121.6(2)
C8 C9 H9 119.2
C26 C25 C4 130.1(2)
C26 C25 H25 115.0
C4 C25 H25 115.0
C18 C19 C20 117.78(19)
C18 C19 C23 120.9(2)
C20 C19 C23 121.2(2)
C30 C29 H29 114.6
C30 C29 C28 130.8(2)
C28 C29 H29 114.6
C16 C17 C22 121.21(19)
C18 C17 C16 118.53(19)
C18 C17 C22 120.22(19)
C7 C8 C9 118.08(19)
C7 C8 C12 121.1(2)
C9 C8 C12 120.8(2)
C29 C28 H28 117.0
C27 C28 C29 126.1(2)
C27 C28 H28 117.0
C17 C22 H22A 109.5
C17 C22 H22B 109.5
C17 C22 H22C 109.5
H22A C22 H22B 109.5
H22A C22 H22C 109.5
H22B C22 H22C 109.5
C26 C27 H27 117.0
C28 C27 C26 126.1(2)
C28 C27 H27 117.0
C10 C13 H13A 109.5
C10 C13 H13B 109.5
C10 C13 H13C 109.5
H13A C13 H13B 109.5
H13A C13 H13C 109.5
H13B C13 H13C 109.5
C2 C14 H14A 109.5
C2 C14 H14B 109.5
C2 C14 H14C 109.5
H14A C14 H14B 109.5
H14A C14 H14C 109.5
H14B C14 H14C 109.5
C21 C20 H20 118.7
C19 C20 C21 122.6(2)
C19 C20 H20 118.7
C6 C11 H11A 109.5
C6 C11 H11B 109.5
C6 C11 H11C 109.5
H11A C11 H11B 109.5
H11A C11 H11C 109.5
H11B C11 H11C 109.5
C2 C15 H15A 109.5
C2 C15 H15B 109.5
C2 C15 H15C 109.5
H15A C15 H15B 109.5
H15A C15 H15C 109.5
H15B C15 H15C 109.5
C19 C23 H23A 109.5
C19 C23 H23B 109.5
C19 C23 H23C 109.5
H23A C23 H23B 109.5
H23A C23 H23C 109.5
H23B C23 H23C 109.5
C21 C24 H24A 109.5
C21 C24 H24B 109.5
C21 C24 H24C 109.5
H24A C24 H24B 109.5
H24A C24 H24C 109.5
H24B C24 H24C 109.5
C8 C12 H12A 109.5
C8 C12 H12B 109.5
C8 C12 H12C 109.5
H12A C12 H12B 109.5
H12A C12 H12C 109.5
H12B C12 H12C 109.5

loop_
_geom_bond_atom_site_label_1
_geom_bond_atom_site_label_2
_geom_bond_distance
O1 C1 1.223(2)
O2 C3 1.220(3)
N1 C1 1.371(3)
N1 C5 1.454(3)
N1 C4 1.505(2)
N2 C16 1.458(3)
N2 C3 1.370(3)
N2 C4 1.495(3)
C1 C2 1.520(3)
C16 C21 1.395(3)
C16 C17 1.400(3)
C3 C2 1.517(3)
C5 C6 1.399(3)
C5 C10 1.400(3)
C6 C7 1.391(3)
C6 C11 1.504(3)
C10 C9 1.385(3)
C10 C13 1.504(3)
C30 H30 0.9300
C30 C4 1.509(3)
C30 C29 1.342(3)
C2 C14 1.548(3)
C2 C15 1.537(3)
C26 H26 0.9300
C26 C25 1.346(3)
C26 C27 1.435(3)
C4 C25 1.516(3)
C21 C20 1.393(3)
C21 C24 1.508(3)
C7 H7 0.9300
C7 C8 1.385(3)
C18 H18 0.9300
C18 C19 1.382(3)
C18 C17 1.396(3)
C9 H9 0.9300
C9 C8 1.390(3)
C25 H25 0.9300
C19 C20 1.392(3)
C19 C23 1.505(3)
C29 H29 0.9300
C29 C28 1.437(3)
C17 C22 1.505(3)
C8 C12 1.504(3)
C28 H28 0.9300
C28 C27 1.350(3)
C22 H22A 0.9600
C22 H22B 0.9600
C22 H22C 0.9600
C27 H27 0.9300
C13 H13A 0.9600
C13 H13B 0.9600
C13 H13C 0.9600
C14 H14A 0.9600
C14 H14B 0.9600
C14 H14C 0.9600
C20 H20 0.9300
C11 H11A 0.9600
C11 H11B 0.9600
C11 H11C 0.9600
C15 H15A 0.9600
C15 H15B 0.9600
C15 H15C 0.9600
C23 H23A 0.9600
C23 H23B 0.9600
C23 H23C 0.9600
C24 H24A 0.9600
C24 H24B 0.9600
C24 H24C 0.9600
C12 H12A 0.9600
C12 H12B 0.9600
C12 H12C 0.9600

loop_
_geom_torsion_atom_site_label_1
_geom_torsion_atom_site_label_2
_geom_torsion_atom_site_label_3
_geom_torsion_atom_site_label_4
_geom_torsion
O1 C1 C2 C3 -159.00(19)
O1 C1 C2 C14 78.4(2)
O1 C1 C2 C15 -38.3(3)
O2 C3 C2 C1 159.67(19)
O2 C3 C2 C14 -78.5(2)
O2 C3 C2 C15 38.9(3)
N1 C1 C2 C3 21.8(3)
N1 C1 C2 C14 -100.8(2)
N1 C1 C2 C15 142.48(18)
N1 C5 C6 C7 -173.84(17)
N1 C5 C6 C11 9.3(3)
N1 C5 C10 C9 173.89(18)
N1 C5 C10 C13 -8.1(3)
N1 C4 C25 C26 85.5(3)
N2 C16 C21 C20 -177.21(18)
N2 C16 C21 C24 0.1(3)
N2 C16 C17 C18 177.64(18)
N2 C16 C17 C22 -0.1(3)
N2 C3 C2 C1 -17.3(3)
N2 C3 C2 C14 104.5(2)
N2 C3 C2 C15 -138.08(19)
N2 C4 C25 C26 -156.7(2)
C1 N1 C5 C6 -76.3(2)
C1 N1 C5 C10 101.8(2)
C1 N1 C4 N2 -30.8(2)
C1 N1 C4 C30 -148.20(18)
C1 N1 C4 C25 87.3(2)
C16 N2 C3 O2 -10.0(3)
C16 N2 C3 C2 166.99(17)
C16 N2 C4 N1 -144.30(17)
C16 N2 C4 C30 -25.7(2)
C16 N2 C4 C25 96.1(2)
C16 C21 C20 C19 1.4(3)
C3 N2 C16 C21 94.8(2)
C3 N2 C16 C17 -79.5(2)
C3 N2 C4 N1 36.0(2)
C3 N2 C4 C30 154.57(18)
C3 N2 C4 C25 -83.6(2)
C5 N1 C1 O1 -9.4(3)
C5 N1 C1 C2 169.80(17)
C5 N1 C4 N2 163.24(16)
C5 N1 C4 C30 45.9(2)
C5 N1 C4 C25 -78.6(2)
C5 C6 C7 C8 -1.2(3)
C5 C10 C9 C8 1.0(3)
C6 C5 C10 C9 -8.0(3)
C6 C5 C10 C13 169.98(19)
C6 C7 C8 C9 -5.6(3)
C6 C7 C8 C12 175.6(2)
C10 C5 C6 C7 8.1(3)
C10 C5 C6 C11 -168.82(19)
C10 C9 C8 C7 5.7(3)
C10 C9 C8 C12 -175.5(2)
C30 C4 C25 C26 -37.6(3)
C30 C29 C28 C27 -19.4(4)
C4 N1 C1 O1 -175.46(18)
C4 N1 C1 C2 3.7(3)
C4 N1 C5 C6 90.7(2)
C4 N1 C5 C10 -91.2(2)
C4 N2 C16 C21 -84.9(2)
C4 N2 C16 C17 100.7(2)
C4 N2 C3 O2 169.76(18)
C4 N2 C3 C2 -13.3(3)
C4 C30 C29 C28 -6.2(4)
C21 C16 C17 C18 3.2(3)
C21 C16 C17 C22 -174.57(19)
C18 C19 C20 C21 0.1(3)
C25 C26 C27 C28 19.2(4)
C19 C18 C17 C16 -1.6(3)
C19 C18 C17 C22 176.18(19)
C29 C30 C4 N1 -84.2(3)
C29 C30 C4 N2 158.5(2)
C29 C30 C4 C25 39.2(3)
C29 C28 C27 C26 1.0(4)
C17 C16 C21 C20 -3.1(3)
C17 C16 C21 C24 174.2(2)
C17 C18 C19 C20 0.0(3)
C17 C18 C19 C23 -178.1(2)
C27 C26 C25 C4 3.5(4)
C13 C10 C9 C8 -177.08(19)
C11 C6 C7 C8 175.90(19)
C23 C19 C20 C21 178.2(2)
C24 C21 C20 C19 -176.0(2)
